data_8105777
loop_
_publ_author_name
'Tan, Bo'
'Wu, Qi-Yun'
'Wu, Ji-Chun'
'Huo, Shao-Jie'
'He, Xi-Cheng'
'Du, Jiang'

_publ_section_title
;
 Crystal structure of
 N-((3R,10S,13S,17S)-17-((S)-1-(dimethylamino)ethyl)-10,13-dimethylhexadecahydro-1H-cyclopenta[a]phenanthren-3-yl)-N-methylbenzamide,
 C31H48N2O
;
_journal_issue 3
_journal_name_full 'Zeitschrift f\"ur Kristallographie - New Crystal Structures'
_journal_page_first 551
_journal_page_last 553
_journal_paper_doi 10.1515/ncrs-2018-0557
_journal_volume 234
_journal_year 2019
_chemical_absolute_configuration .
_chemical_formula_moiety 'C31 H48 N2 O'
_chemical_formula_sum 'C31 H48 N2 O'
_chemical_formula_weight 464.71
_space_group_crystal_system orthorhombic
_space_group_IT_number 19
_space_group_name_Hall 'P 2ac 2ab'
_space_group_name_H-M_alt 'P 21 21 21'
_atom_sites_solution_hydrogens geom
_atom_sites_solution_primary dual
_cell_angle_alpha 90
_cell_angle_beta 90
_cell_angle_gamma 90
_cell_formula_units_Z 4
_cell_length_a 6.530(2)
_cell_length_b 11.728(4)
_cell_length_c 35.236(12)
_cell_measurement_reflns_used 3068
_cell_measurement_temperature 220
_cell_measurement_theta_max 26.049
_cell_measurement_theta_min 2.458
_cell_volume 2698.5(15)
_computing_cell_refinement 'SAINT v8.34A (Bruker, 2013)'
_computing_data_reduction 'SAINT v8.34A (Bruker, 2013)'
_computing_molecular_graphics 'Olex2 (Dolomanov et al., 2009)'
_computing_publication_material 'Olex2 (Dolomanov et al., 2009)'
_computing_structure_refinement 'ShelXL (Sheldrick, 2015)'
_computing_structure_solution 'ShelXT (Sheldrick, 2015)'
_diffrn_ambient_temperature 220.0
_diffrn_measured_fraction_theta_full 0.981
_diffrn_measured_fraction_theta_max 0.973
_diffrn_measurement_device_type 'Bruker APEX-II CCD'
_diffrn_measurement_method '\f and \w scans'
_diffrn_radiation_type MoK\a
_diffrn_radiation_wavelength 0.71073
_diffrn_reflns_av_R_equivalents 0.0752
_diffrn_reflns_av_unetI/netI 0.0896
_diffrn_reflns_Laue_measured_fraction_full 0.981
_diffrn_reflns_Laue_measured_fraction_max 0.973
_diffrn_reflns_limit_h_max 6
_diffrn_reflns_limit_h_min -8
_diffrn_reflns_limit_k_max 14
_diffrn_reflns_limit_k_min -14
_diffrn_reflns_limit_l_max 41
_diffrn_reflns_limit_l_min -43
_diffrn_reflns_number 10811
_diffrn_reflns_point_group_measured_fraction_full 0.986
_diffrn_reflns_point_group_measured_fraction_max 0.979
_diffrn_reflns_theta_full 25.242
_diffrn_reflns_theta_max 26.334
_diffrn_reflns_theta_min 1.830
_diffrn_standards_number 0
_exptl_absorpt_coefficient_mu 0.068
_exptl_absorpt_correction_T_max 0.7454
_exptl_absorpt_correction_T_min 0.6397
_exptl_absorpt_correction_type multi-scan
_exptl_absorpt_process_details
;
SADABS-2014/5 (Bruker,2014/5) was used for absorption correction. 
wR2(int) was 0.0744 before and 0.0575 after correction. The Ratio of 
minimum to maximum transmission is 0.8582. The \l/2 correction factor is 
0.00150.
;
_exptl_crystal_colour colourless
_exptl_crystal_colour_primary colourless
_exptl_crystal_density_diffrn 1.144
_exptl_crystal_description block
_exptl_crystal_F_000 1024
_exptl_crystal_size_max 0.19
_exptl_crystal_size_mid 0.15
_exptl_crystal_size_min 0.12
_refine_diff_density_max 0.159
_refine_diff_density_min -0.211
_refine_diff_density_rms 0.045
_refine_ls_abs_structure_details
;
 Refined as an inversion twin.
;
_refine_ls_abs_structure_Flack -2(3)
_refine_ls_extinction_coef .
_refine_ls_extinction_method none
_refine_ls_goodness_of_fit_ref 0.921
_refine_ls_hydrogen_treatment constr
_refine_ls_matrix_type full
_refine_ls_number_parameters 314
_refine_ls_number_reflns 5075
_refine_ls_number_restraints 0
_refine_ls_restrained_S_all 0.921
_refine_ls_R_factor_all 0.0724
_refine_ls_R_factor_gt 0.0492
_refine_ls_shift/su_max 0.000
_refine_ls_shift/su_mean 0.000
_refine_ls_structure_factor_coef Fsqd
_refine_ls_weighting_details 'w=1/[\s^2^(Fo^2^)+(0.0419P)^2^] where P=(Fo^2^+2Fc^2^)/3'
_refine_ls_weighting_scheme calc
_refine_ls_wR_factor_gt 0.0937
_refine_ls_wR_factor_ref 0.1034
_reflns_Friedel_coverage 0.744
_reflns_Friedel_fraction_full 0.994
_reflns_Friedel_fraction_max 0.988
_reflns_number_gt 3693
_reflns_number_total 5075
_reflns_threshold_expression 'I > 2\s(I)'
_cod_data_source_file suppl_ncrs-2018-0557_suppl.cif
_cod_data_source_block mo
_cod_original_cell_volume 2698.6(15)
_cod_database_code 8105777
_shelx_space_group_comment
;
The symmetry employed for this shelxl refinement is uniquely defined
by the following loop, which should always be used as a source of
symmetry information in preference to the above space-group names.
They are only intended as comments.
;
_shelx_estimated_absorpt_t_max 0.992
_shelx_estimated_absorpt_t_min 0.987
_olex2_refinement_description
;
1. Twinned data refinement
 Scales: 3(3)
 -2(3)
2. Fixed Uiso
 At 1.2 times of:
  All C(H) groups, All C(H,H) groups
 At 1.5 times of:
  All C(H,H,H) groups
3.a Ternary CH refined with riding coordinates:
 C3(H3), C5(H5), C8(H8), C9(H9), C14(H14), C17(H17), C20(H20)
3.b Secondary CH2 refined with riding coordinates:
 C1(H1A,H1B), C2(H2A,H2B), C4(H4A,H4B), C6(H6A,H6B), C7(H7A,H7B), C11(H11A,
 H11B), C12(H12A,H12B), C15(H15A,H15B), C16(H16A,H16B)
3.c Aromatic/amide H refined with riding coordinates:
 C27(H27), C28(H28), C29(H29), C30(H30), C31(H31)
3.d Idealised Me refined as rotating group:
 C18(H18A,H18B,H18C), C19(H19A,H19B,H19C), C21(H21A,H21B,H21C), C22(H22A,H22B,
 H22C), C23(H23A,H23B,H23C), C24(H24A,H24B,H24C)
;
_olex2_submission_special_instructions 'No special instructions were received'
_publcif_info_exptl_table_max_cols 4
_publcif_info_exptl_table_use_headnotes n
_publcif_funding_html
;
;

loop_
_space_group_symop_operation_xyz
'x, y, z'
'-x+1/2, -y, z+1/2'
'-x, y+1/2, -z+1/2'
'x+1/2, -y+1/2, -z'

loop_
_atom_site_label
_atom_site_type_symbol
_atom_site_fract_x
_atom_site_fract_y
_atom_site_fract_z
_atom_site_U_iso_or_equiv
_atom_site_adp_type
_atom_site_occupancy
_atom_site_site_symmetry_order
_atom_site_calc_flag
_atom_site_refinement_flags_posn
_atom_site_refinement_flags_adp
_atom_site_refinement_flags_occupancy
_atom_site_disorder_assembly
_atom_site_disorder_group
O1 O 0.7321(3) 0.3748(3) 0.41142(6) 0.0603(8) Uani 1 1 d . . . . .
N1 N 0.3179(4) 0.3464(2) 0.06283(7) 0.0331(6) Uani 1 1 d . . . . .
N2 N 0.3911(3) 0.4076(2) 0.41407(6) 0.0293(6) Uani 1 1 d . . . . .
C1 C 0.1818(5) 0.3185(2) 0.31635(7) 0.0277(7) Uani 1 1 d . . . . .
H1A H 0.0578 0.2766 0.3092 0.033 Uiso 1 1 calc R . . . .
H1B H 0.2999 0.2735 0.3080 0.033 Uiso 1 1 calc R . . . .
C2 C 0.1887(5) 0.3292(2) 0.35985(8) 0.0323(7) Uani 1 1 d . . . . .
H2A H 0.0640 0.3670 0.3688 0.039 Uiso 1 1 calc R . . . .
H2B H 0.1940 0.2530 0.3712 0.039 Uiso 1 1 calc R . . . .
C3 C 0.3746(5) 0.3972(2) 0.37219(7) 0.0315(7) Uani 1 1 d . . . . .
H3 H 0.4973 0.3555 0.3633 0.038 Uiso 1 1 calc R . . . .
C4 C 0.3766(5) 0.5137(3) 0.35313(8) 0.0336(7) Uani 1 1 d . . . . .
H4A H 0.5008 0.5551 0.3605 0.040 Uiso 1 1 calc R . . . .
H4B H 0.2580 0.5581 0.3616 0.040 Uiso 1 1 calc R . . . .
C5 C 0.3704(4) 0.5012(2) 0.30987(8) 0.0290(7) Uani 1 1 d . . . . .
H5 H 0.4916 0.4547 0.3031 0.035 Uiso 1 1 calc R . . . .
C6 C 0.3986(6) 0.6137(3) 0.28948(8) 0.0427(9) Uani 1 1 d . . . . .
H6A H 0.5181 0.6532 0.3000 0.051 Uiso 1 1 calc R . . . .
H6B H 0.2781 0.6618 0.2938 0.051 Uiso 1 1 calc R . . . .
C7 C 0.4283(5) 0.5966(3) 0.24718(8) 0.0390(8) Uani 1 1 d . . . . .
H7A H 0.5604 0.5591 0.2428 0.047 Uiso 1 1 calc R . . . .
H7B H 0.4325 0.6713 0.2347 0.047 Uiso 1 1 calc R . . . .
C8 C 0.2589(4) 0.5250(2) 0.22924(8) 0.0252(6) Uani 1 1 d . . . . .
H8 H 0.1319 0.5711 0.2284 0.030 Uiso 1 1 calc R . . . .
C9 C 0.2156(4) 0.4143(2) 0.25192(7) 0.0220(6) Uani 1 1 d . . . . .
H9 H 0.3417 0.3679 0.2497 0.026 Uiso 1 1 calc R . . . .
C10 C 0.1834(4) 0.4336(2) 0.29524(7) 0.0218(6) Uani 1 1 d . . . . .
C11 C 0.0479(5) 0.3452(2) 0.23215(7) 0.0294(7) Uani 1 1 d . . . . .
H11A H -0.0799 0.3889 0.2325 0.035 Uiso 1 1 calc R . . . .
H11B H 0.0249 0.2744 0.2463 0.035 Uiso 1 1 calc R . . . .
C12 C 0.1021(5) 0.3157(2) 0.19081(7) 0.0287(7) Uani 1 1 d . . . . .
H12A H 0.2202 0.2640 0.1906 0.034 Uiso 1 1 calc R . . . .
H12B H -0.0135 0.2754 0.1792 0.034 Uiso 1 1 calc R . . . .
C13 C 0.1527(4) 0.4212(2) 0.16696(7) 0.0225(6) Uani 1 1 d . . . . .
C14 C 0.3158(4) 0.4903(2) 0.18871(8) 0.0261(7) Uani 1 1 d . . . . .
H14 H 0.4341 0.4382 0.1914 0.031 Uiso 1 1 calc R . . . .
C15 C 0.3843(5) 0.5808(2) 0.16023(8) 0.0373(8) Uani 1 1 d . . . . .
H15A H 0.5228 0.6080 0.1660 0.045 Uiso 1 1 calc R . . . .
H15B H 0.2901 0.6459 0.1600 0.045 Uiso 1 1 calc R . . . .
C16 C 0.3788(5) 0.5158(3) 0.12179(8) 0.0373(8) Uani 1 1 d . . . . .
H16A H 0.3002 0.5590 0.1030 0.045 Uiso 1 1 calc R . . . .
H16B H 0.5179 0.5046 0.1121 0.045 Uiso 1 1 calc R . . . .
C17 C 0.2753(4) 0.3994(2) 0.12963(7) 0.0247(6) Uani 1 1 d . . . . .
H17 H 0.3862 0.3451 0.1360 0.030 Uiso 1 1 calc R . . . .
C18 C -0.0415(5) 0.4900(2) 0.15915(8) 0.0361(8) Uani 1 1 d . . . . .
H18A H -0.0081 0.5554 0.1435 0.054 Uiso 1 1 calc GR . . . .
H18B H -0.0996 0.5158 0.1830 0.054 Uiso 1 1 calc GR . . . .
H18C H -0.1401 0.4424 0.1460 0.054 Uiso 1 1 calc GR . . . .
C19 C -0.0206(4) 0.4964(2) 0.30276(8) 0.0342(7) Uani 1 1 d . . . . .
H19A H -0.0272 0.5644 0.2872 0.051 Uiso 1 1 calc GR . . . .
H19B H -0.0284 0.5176 0.3293 0.051 Uiso 1 1 calc GR . . . .
H19C H -0.1342 0.4465 0.2965 0.051 Uiso 1 1 calc GR . . . .
C20 C 0.1669(5) 0.3521(2) 0.09436(8) 0.0303(7) Uani 1 1 d . . . . .
H20 H 0.0617 0.4086 0.0869 0.036 Uiso 1 1 calc R . . . .
C21 C 0.0556(6) 0.2390(3) 0.10125(9) 0.0479(9) Uani 1 1 d . . . . .
H21A H 0.0118 0.2072 0.0772 0.072 Uiso 1 1 calc GR . . . .
H21B H -0.0630 0.2521 0.1172 0.072 Uiso 1 1 calc GR . . . .
H21C H 0.1476 0.1859 0.1137 0.072 Uiso 1 1 calc GR . . . .
C22 C 0.4702(5) 0.2566(3) 0.06679(9) 0.0516(10) Uani 1 1 d . . . . .
H22A H 0.5369 0.2633 0.0913 0.077 Uiso 1 1 calc GR . . . .
H22B H 0.5715 0.2638 0.0468 0.077 Uiso 1 1 calc GR . . . .
H22C H 0.4038 0.1828 0.0649 0.077 Uiso 1 1 calc GR . . . .
C23 C 0.2192(6) 0.3397(3) 0.02586(9) 0.0505(10) Uani 1 1 d . . . . .
H23A H 0.1518 0.2664 0.0233 0.076 Uiso 1 1 calc GR . . . .
H23B H 0.3214 0.3480 0.0061 0.076 Uiso 1 1 calc GR . . . .
H23C H 0.1187 0.4002 0.0236 0.076 Uiso 1 1 calc GR . . . .
C24 C 0.2143(4) 0.4536(3) 0.43436(9) 0.0370(8) Uani 1 1 d . . . . .
H24A H 0.1523 0.5139 0.4194 0.055 Uiso 1 1 calc GR . . . .
H24B H 0.2582 0.4840 0.4586 0.055 Uiso 1 1 calc GR . . . .
H24C H 0.1149 0.3934 0.4385 0.055 Uiso 1 1 calc GR . . . .
C25 C 0.5765(5) 0.3940(3) 0.43033(8) 0.0337(7) Uani 1 1 d . . . . .
C26 C 0.5956(4) 0.3995(2) 0.47302(8) 0.0278(7) Uani 1 1 d . . . . .
C27 C 0.4740(5) 0.3348(3) 0.49721(8) 0.0321(7) Uani 1 1 d . . . . .
H27 H 0.3677 0.2898 0.4872 0.039 Uiso 1 1 calc R . . . .
C28 C 0.5087(5) 0.3361(3) 0.53606(8) 0.0353(8) Uani 1 1 d . . . . .
H28 H 0.4247 0.2932 0.5523 0.042 Uiso 1 1 calc R . . . .
C29 C 0.6668(5) 0.4006(3) 0.55080(8) 0.0350(8) Uani 1 1 d . . . . .
H29 H 0.6911 0.4006 0.5771 0.042 Uiso 1 1 calc R . . . .
C30 C 0.7895(5) 0.4652(3) 0.52716(8) 0.0345(8) Uani 1 1 d . . . . .
H30 H 0.8961 0.5096 0.5373 0.041 Uiso 1 1 calc R . . . .
C31 C 0.7544(4) 0.4643(3) 0.48833(8) 0.0309(7) Uani 1 1 d . . . . .
H31 H 0.8385 0.5077 0.4722 0.037 Uiso 1 1 calc R . . . .

loop_
_atom_site_aniso_label
_atom_site_aniso_U_11
_atom_site_aniso_U_22
_atom_site_aniso_U_33
_atom_site_aniso_U_23
_atom_site_aniso_U_13
_atom_site_aniso_U_12
O1 0.0253(14) 0.131(2) 0.0250(12) -0.0083(14) 0.0017(10) 0.0168(14)
N1 0.0416(17) 0.0389(13) 0.0189(12) -0.0017(11) -0.0015(11) 0.0036(13)
N2 0.0223(15) 0.0485(14) 0.0170(12) -0.0069(11) -0.0020(11) 0.0093(12)
C1 0.0344(19) 0.0277(14) 0.0211(14) -0.0001(12) -0.0032(13) -0.0016(14)
C2 0.045(2) 0.0333(15) 0.0192(15) 0.0036(13) -0.0015(14) 0.0012(15)
C3 0.0309(19) 0.0475(17) 0.0162(14) -0.0058(14) -0.0015(13) 0.0104(15)
C4 0.033(2) 0.0438(17) 0.0238(15) -0.0039(14) -0.0036(14) -0.0117(15)
C5 0.0271(18) 0.0388(16) 0.0211(14) -0.0040(13) -0.0033(13) -0.0048(14)
C6 0.057(2) 0.0423(17) 0.0291(17) -0.0044(15) 0.0019(16) -0.0260(17)
C7 0.052(2) 0.0403(16) 0.0242(15) -0.0011(14) 0.0027(16) -0.0237(17)
C8 0.0291(17) 0.0256(13) 0.0209(14) -0.0009(12) 0.0007(13) -0.0030(13)
C9 0.0249(17) 0.0213(12) 0.0197(14) -0.0003(11) -0.0005(12) -0.0001(12)
C10 0.0227(17) 0.0235(13) 0.0190(14) -0.0016(11) -0.0005(12) 0.0000(12)
C11 0.0377(19) 0.0292(14) 0.0213(14) 0.0033(13) -0.0010(14) -0.0091(14)
C12 0.0365(19) 0.0257(14) 0.0239(15) -0.0005(12) -0.0033(14) -0.0042(13)
C13 0.0250(17) 0.0226(12) 0.0197(14) -0.0005(11) -0.0019(12) -0.0003(13)
C14 0.0289(18) 0.0280(14) 0.0214(14) 0.0014(12) 0.0016(12) -0.0052(14)
C15 0.047(2) 0.0387(16) 0.0257(16) 0.0007(14) 0.0025(14) -0.0185(16)
C16 0.043(2) 0.0460(17) 0.0224(15) 0.0022(14) 0.0008(14) -0.0118(16)
C17 0.0240(17) 0.0304(14) 0.0198(13) 0.0012(12) -0.0006(12) -0.0005(13)
C18 0.036(2) 0.0426(17) 0.0292(16) 0.0001(14) -0.0058(14) 0.0072(15)
C19 0.0307(19) 0.0436(17) 0.0281(16) -0.0010(14) 0.0013(14) 0.0085(15)
C20 0.0325(19) 0.0351(15) 0.0233(15) -0.0016(13) -0.0006(13) 0.0020(14)
C21 0.063(2) 0.0499(19) 0.0312(18) -0.0059(15) -0.0018(18) -0.0211(19)
C22 0.060(3) 0.064(2) 0.0309(18) -0.0068(17) 0.0035(18) 0.022(2)
C23 0.067(3) 0.063(2) 0.0223(16) -0.0022(16) -0.0074(16) 0.000(2)
C24 0.031(2) 0.0530(19) 0.0268(16) -0.0040(15) -0.0011(14) 0.0121(15)
C25 0.0268(19) 0.0535(19) 0.0209(15) -0.0010(14) -0.0008(14) 0.0027(16)
C26 0.0232(18) 0.0383(15) 0.0219(14) -0.0022(13) -0.0007(13) 0.0038(14)
C27 0.0260(18) 0.0391(15) 0.0314(17) -0.0044(14) -0.0007(13) -0.0033(15)
C28 0.041(2) 0.0402(15) 0.0252(16) 0.0030(14) 0.0050(15) -0.0013(16)
C29 0.043(2) 0.0421(16) 0.0196(15) -0.0053(14) -0.0025(14) 0.0056(17)
C30 0.034(2) 0.0418(16) 0.0280(16) -0.0071(14) -0.0055(14) -0.0010(15)
C31 0.0264(18) 0.0386(16) 0.0277(16) 0.0030(13) 0.0010(14) 0.0010(14)

loop_
_atom_type_symbol
_atom_type_description
_atom_type_scat_dispersion_real
_atom_type_scat_dispersion_imag
_atom_type_scat_source
C C 0.0033 0.0016 'International Tables Vol C Tables 4.2.6.8 and 6.1.1.4'
H H 0.0000 0.0000 'International Tables Vol C Tables 4.2.6.8 and 6.1.1.4'
N N 0.0061 0.0033 'International Tables Vol C Tables 4.2.6.8 and 6.1.1.4'
O O 0.0106 0.0060 'International Tables Vol C Tables 4.2.6.8 and 6.1.1.4'

loop_
_geom_angle_atom_site_label_1
_geom_angle_atom_site_label_2
_geom_angle_atom_site_label_3
_geom_angle
_geom_angle_site_symmetry_1
_geom_angle_site_symmetry_3
C22 N1 C20 114.5(2) . .
C23 N1 C20 112.2(3) . .
C23 N1 C22 110.5(3) . .
C24 N2 C3 117.4(2) . .
C25 N2 C3 118.5(2) . .
C25 N2 C24 123.0(2) . .
H1A C1 H1B 107.6 . .
C2 C1 H1A 108.7 . .
C2 C1 H1B 108.7 . .
C2 C1 C10 114.2(2) . .
C10 C1 H1A 108.7 . .
C10 C1 H1B 108.7 . .
C1 C2 H2A 109.5 . .
C1 C2 H2B 109.5 . .
H2A C2 H2B 108.1 . .
C3 C2 C1 110.6(2) . .
C3 C2 H2A 109.5 . .
C3 C2 H2B 109.5 . .
N2 C3 C2 112.7(2) . .
N2 C3 H3 107.3 . .
N2 C3 C4 111.3(2) . .
C2 C3 H3 107.3 . .
C2 C3 C4 110.7(2) . .
C4 C3 H3 107.3 . .
C3 C4 H4A 109.5 . .
C3 C4 H4B 109.5 . .
C3 C4 C5 110.6(2) . .
H4A C4 H4B 108.1 . .
C5 C4 H4A 109.5 . .
C5 C4 H4B 109.5 . .
C4 C5 H5 105.6 . .
C4 C5 C10 113.7(2) . .
C6 C5 C4 112.7(2) . .
C6 C5 H5 105.6 . .
C6 C5 C10 112.7(2) . .
C10 C5 H5 105.6 . .
C5 C6 H6A 109.3 . .
C5 C6 H6B 109.3 . .
C5 C6 C7 111.5(3) . .
H6A C6 H6B 108.0 . .
C7 C6 H6A 109.3 . .
C7 C6 H6B 109.3 . .
C6 C7 H7A 109.0 . .
C6 C7 H7B 109.0 . .
C6 C7 C8 112.8(2) . .
H7A C7 H7B 107.8 . .
C8 C7 H7A 109.0 . .
C8 C7 H7B 109.0 . .
C7 C8 H8 108.7 . .
C7 C8 C9 112.3(2) . .
C7 C8 C14 110.9(2) . .
C9 C8 H8 108.7 . .
C14 C8 H8 108.7 . .
C14 C8 C9 107.6(2) . .
C8 C9 H9 105.6 . .
C8 C9 C10 114.1(2) . .
C10 C9 H9 105.6 . .
C11 C9 C8 109.8(2) . .
C11 C9 H9 105.6 . .
C11 C9 C10 115.3(2) . .
C1 C10 C5 107.1(2) . .
C1 C10 C9 110.3(2) . .
C1 C10 C19 109.2(2) . .
C5 C10 C9 107.2(2) . .
C5 C10 C19 112.3(2) . .
C19 C10 C9 110.7(2) . .
C9 C11 H11A 109.1 . .
C9 C11 H11B 109.1 . .
C9 C11 C12 112.7(2) . .
H11A C11 H11B 107.8 . .
C12 C11 H11A 109.1 . .
C12 C11 H11B 109.1 . .
C11 C12 H12A 109.0 . .
C11 C12 H12B 109.0 . .
H12A C12 H12B 107.8 . .
C13 C12 C11 112.8(2) . .
C13 C12 H12A 109.0 . .
C13 C12 H12B 109.0 . .
C12 C13 C14 107.5(2) . .
C12 C13 C17 116.1(2) . .
C14 C13 C17 98.6(2) . .
C18 C13 C12 110.3(2) . .
C18 C13 C14 112.7(2) . .
C18 C13 C17 111.1(2) . .
C8 C14 C13 115.8(2) . .
C8 C14 H14 105.3 . .
C13 C14 H14 105.3 . .
C15 C14 C8 119.9(2) . .
C15 C14 C13 103.9(2) . .
C15 C14 H14 105.3 . .
C14 C15 H15A 111.2 . .
C14 C15 H15B 111.2 . .
C14 C15 C16 103.0(2) . .
H15A C15 H15B 109.1 . .
C16 C15 H15A 111.2 . .
C16 C15 H15B 111.2 . .
C15 C16 H16A 110.4 . .
C15 C16 H16B 110.4 . .
H16A C16 H16B 108.6 . .
C17 C16 C15 106.7(2) . .
C17 C16 H16A 110.4 . .
C17 C16 H16B 110.4 . .
C13 C17 H17 106.8 . .
C16 C17 C13 103.3(2) . .
C16 C17 H17 106.8 . .
C20 C17 C13 120.3(2) . .
C20 C17 C16 112.1(2) . .
C20 C17 H17 106.8 . .
C13 C18 H18A 109.5 . .
C13 C18 H18B 109.5 . .
C13 C18 H18C 109.5 . .
H18A C18 H18B 109.5 . .
H18A C18 H18C 109.5 . .
H18B C18 H18C 109.5 . .
C10 C19 H19A 109.5 . .
C10 C19 H19B 109.5 . .
C10 C19 H19C 109.5 . .
H19A C19 H19B 109.5 . .
H19A C19 H19C 109.5 . .
H19B C19 H19C 109.5 . .
N1 C20 C17 108.4(2) . .
N1 C20 H20 107.0 . .
N1 C20 C21 113.2(2) . .
C17 C20 H20 107.0 . .
C21 C20 C17 113.8(2) . .
C21 C20 H20 107.0 . .
C20 C21 H21A 109.5 . .
C20 C21 H21B 109.5 . .
C20 C21 H21C 109.5 . .
H21A C21 H21B 109.5 . .
H21A C21 H21C 109.5 . .
H21B C21 H21C 109.5 . .
N1 C22 H22A 109.5 . .
N1 C22 H22B 109.5 . .
N1 C22 H22C 109.5 . .
H22A C22 H22B 109.5 . .
H22A C22 H22C 109.5 . .
H22B C22 H22C 109.5 . .
N1 C23 H23A 109.5 . .
N1 C23 H23B 109.5 . .
N1 C23 H23C 109.5 . .
H23A C23 H23B 109.5 . .
H23A C23 H23C 109.5 . .
H23B C23 H23C 109.5 . .
N2 C24 H24A 109.5 . .
N2 C24 H24B 109.5 . .
N2 C24 H24C 109.5 . .
H24A C24 H24B 109.5 . .
H24A C24 H24C 109.5 . .
H24B C24 H24C 109.5 . .
O1 C25 N2 122.1(3) . .
O1 C25 C26 118.5(3) . .
N2 C25 C26 119.4(3) . .
C27 C26 C25 122.7(3) . .
C27 C26 C31 119.0(3) . .
C31 C26 C25 118.0(3) . .
C26 C27 H27 119.8 . .
C28 C27 C26 120.3(3) . .
C28 C27 H27 119.8 . .
C27 C28 H28 120.0 . .
C29 C28 C27 120.0(3) . .
C29 C28 H28 120.0 . .
C28 C29 H29 119.8 . .
C28 C29 C30 120.5(3) . .
C30 C29 H29 119.8 . .
C29 C30 H30 120.2 . .
C29 C30 C31 119.6(3) . .
C31 C30 H30 120.2 . .
C26 C31 H31 119.7 . .
C30 C31 C26 120.6(3) . .
C30 C31 H31 119.7 . .

loop_
_geom_bond_atom_site_label_1
_geom_bond_atom_site_label_2
_geom_bond_distance
_geom_bond_site_symmetry_2
O1 C25 1.235(4) .
N1 C20 1.487(4) .
N1 C22 1.456(4) .
N1 C23 1.456(4) .
N2 C3 1.485(3) .
N2 C24 1.461(4) .
N2 C25 1.349(4) .
C1 H1A 0.9800 .
C1 H1B 0.9800 .
C1 C2 1.539(4) .
C1 C10 1.541(4) .
C2 H2A 0.9800 .
C2 H2B 0.9800 .
C2 C3 1.517(4) .
C3 H3 0.9900 .
C3 C4 1.523(4) .
C4 H4A 0.9800 .
C4 H4B 0.9800 .
C4 C5 1.532(4) .
C5 H5 0.9900 .
C5 C6 1.513(4) .
C5 C10 1.544(4) .
C6 H6A 0.9800 .
C6 H6B 0.9800 .
C6 C7 1.517(4) .
C7 H7A 0.9800 .
C7 H7B 0.9800 .
C7 C8 1.526(4) .
C8 H8 0.9900 .
C8 C9 1.551(4) .
C8 C14 1.531(4) .
C9 H9 0.9900 .
C9 C10 1.558(3) .
C9 C11 1.530(4) .
C10 C19 1.545(4) .
C11 H11A 0.9800 .
C11 H11B 0.9800 .
C11 C12 1.539(4) .
C12 H12A 0.9800 .
C12 H12B 0.9800 .
C12 C13 1.532(4) .
C13 C14 1.542(4) .
C13 C17 1.561(4) .
C13 C18 1.528(4) .
C14 H14 0.9900 .
C14 C15 1.528(4) .
C15 H15A 0.9800 .
C15 H15B 0.9800 .
C15 C16 1.555(4) .
C16 H16A 0.9800 .
C16 H16B 0.9800 .
C16 C17 1.548(4) .
C17 H17 0.9900 .
C17 C20 1.534(4) .
C18 H18A 0.9700 .
C18 H18B 0.9700 .
C18 H18C 0.9700 .
C19 H19A 0.9700 .
C19 H19B 0.9700 .
C19 H19C 0.9700 .
C20 H20 0.9900 .
C20 C21 1.532(4) .
C21 H21A 0.9700 .
C21 H21B 0.9700 .
C21 H21C 0.9700 .
C22 H22A 0.9700 .
C22 H22B 0.9700 .
C22 H22C 0.9700 .
C23 H23A 0.9700 .
C23 H23B 0.9700 .
C23 H23C 0.9700 .
C24 H24A 0.9700 .
C24 H24B 0.9700 .
C24 H24C 0.9700 .
C25 C26 1.511(4) .
C26 C27 1.391(4) .
C26 C31 1.394(4) .
C27 H27 0.9400 .
C27 C28 1.388(4) .
C28 H28 0.9400 .
C28 C29 1.381(4) .
C29 H29 0.9400 .
C29 C30 1.382(4) .
C30 H30 0.9400 .
C30 C31 1.387(4) .
C31 H31 0.9400 .

loop_
_twin_individual_id
_twin_individual_mass_fraction_refined
1 3(3)
2 -2(3)

loop_
_publcif_info_datablock.id
_publcif_info_datablock.publ_exptl
_publcif_info_datablock.publ_geom
_publcif_info_datablock.structure
{8fa0e74d-ec45-4943-851b-b1f2ba7ea127} y y y
{4661f86a-5ef2-499d-8a3d-b67c043c34b0} ? ? ?

loop_
_publcif_info_exptl_table_extra_item
sin_theta_over_lambda_max

loop_
_publcif_info_tables.block_id
_publcif_info_tables.reference_item
{4661f86a-5ef2-499d-8a3d-b67c043c34b0} '_publcif_info_datablock.publ_exptl'

loop_
_publcif_info_cif.paper_type
CB
